data_2204491
loop_
_publ_author_name
'Archan Dey'
'Rahul Banerjee'

_publ_section_title
;
 (4-Ethynylphenyl)methoxymethanimine
;
_journal_issue 11
_journal_name_full 'Acta Crystallographica Section E'
_journal_page_first o2117
_journal_page_last o2118
_journal_paper_doi 10.1107/S1600536804024808
_journal_volume 60
_journal_year 2004
_chemical_formula_iupac 'C10 H9 N O'
_chemical_formula_moiety 'C10 H9 N O'
_chemical_formula_sum 'C10 H9 N O'
_chemical_formula_weight 159.18
_chemical_melting_point 373
_chemical_name_common (4-Ethynylphenyl)methoxymethanimine
_chemical_name_systematic
;
(4-Ethynylphenyl)methoxymethanimine
;
_space_group_IT_number 14
_symmetry_cell_setting monoclinic
_symmetry_space_group_name_Hall '-P 2ybc'
_symmetry_space_group_name_H-M 'P 1 21/c 1'
_atom_sites_solution_hydrogens geom
_atom_sites_solution_primary direct
_atom_sites_solution_secondary difmap
_audit_creation_method SHELXL-97
_cell_angle_alpha 90.00
_cell_angle_beta 94.512(2)
_cell_angle_gamma 90.00
_cell_formula_units_Z 4
_cell_length_a 3.9367(5)
_cell_length_b 20.461(3)
_cell_length_c 10.0799(13)
_cell_measurement_reflns_used 3237
_cell_measurement_temperature 100(2)
_cell_measurement_theta_max 27.98
_cell_measurement_theta_min 2.26
_cell_volume 809.41(19)
_computing_cell_refinement SMART
_computing_data_collection 'SMART (Bruker, 1997)'
_computing_data_reduction 'SAINT (Bruker, 2000)'
_computing_molecular_graphics 'SHELXTL (Bruker, 2001)'
_computing_publication_material SHELXTL
_computing_structure_refinement 'SHELXL97 (Sheldrick, 1997)'
_computing_structure_solution 'SHELXS97 (Sheldrick, 1997)'
_diffrn_ambient_temperature 293(2)
_diffrn_measured_fraction_theta_full 0.998
_diffrn_measured_fraction_theta_max 0.998
_diffrn_measurement_device_type 'Bruker SMART CCD area-detector'
_diffrn_measurement_method '\f and \w'
_diffrn_radiation_monochromator graphite
_diffrn_radiation_source 'fine-focus sealed tube'
_diffrn_radiation_type MoK\a
_diffrn_radiation_wavelength 0.71073
_diffrn_reflns_av_R_equivalents 0.0279
_diffrn_reflns_av_sigmaI/netI 0.0180
_diffrn_reflns_limit_h_max 4
_diffrn_reflns_limit_h_min -4
_diffrn_reflns_limit_k_max 25
_diffrn_reflns_limit_k_min -24
_diffrn_reflns_limit_l_max 12
_diffrn_reflns_limit_l_min -12
_diffrn_reflns_number 9258
_diffrn_reflns_theta_full 26.01
_diffrn_reflns_theta_max 26.01
_diffrn_reflns_theta_min 1.99
_exptl_absorpt_coefficient_mu 0.085
_exptl_absorpt_correction_T_max 0.9915
_exptl_absorpt_correction_T_min 0.9765
_exptl_absorpt_correction_type empirical
_exptl_absorpt_process_details '(SADABS; Siemens, 1996)'
_exptl_crystal_colour colourless
_exptl_crystal_density_diffrn 1.306
_exptl_crystal_density_method 'not measured'
_exptl_crystal_description plate
_exptl_crystal_F_000 336
_exptl_crystal_size_max 0.28
_exptl_crystal_size_mid 0.18
_exptl_crystal_size_min 0.10
_refine_diff_density_max 0.362
_refine_diff_density_min -0.203
_refine_ls_extinction_coef 0.010(3)
_refine_ls_extinction_expression Fc^*^=kFc[1+0.001xFc^2^\l^3^/sin(2\q)]^-1/4^
_refine_ls_extinction_method SHELXTL
_refine_ls_goodness_of_fit_ref 1.067
_refine_ls_hydrogen_treatment mixed
_refine_ls_matrix_type full
_refine_ls_number_parameters 114
_refine_ls_number_reflns 1586
_refine_ls_number_restraints 0
_refine_ls_restrained_S_all 1.067
_refine_ls_R_factor_all 0.0498
_refine_ls_R_factor_gt 0.0426
_refine_ls_shift/su_max 0.001
_refine_ls_shift/su_mean 0.000
_refine_ls_structure_factor_coef Fsqd
_refine_ls_weighting_details 'calc w = 1/[\s^2^(Fo^2^)+(0.0482P)^2^+0.4532P] where P = (Fo^2^+2Fc^2^)/3'
_refine_ls_weighting_scheme calc
_refine_ls_wR_factor_gt 0.1072
_refine_ls_wR_factor_ref 0.1116
_reflns_number_gt 1364
_reflns_number_total 1586
_reflns_threshold_expression I>2\s(I)
_cod_data_source_file fl6119.cif
_cod_data_source_block I
_cod_original_cell_volume 809.40(18)
_cod_original_sg_symbol_H-M 'P 21/c'
_cod_database_code 2204491
_cod_database_fobs_code 2204491

loop_
_symmetry_equiv_pos_as_xyz
'x, y, z'
'-x, y+1/2, -z+1/2'
'-x, -y, -z'
'x, -y-1/2, z-1/2'

loop_
_atom_site_label
_atom_site_fract_x
_atom_site_fract_y
_atom_site_fract_z
_atom_site_U_iso_or_equiv
_atom_site_adp_type
_atom_site_calc_flag
_atom_site_refinement_flags
_atom_site_occupancy
_atom_site_type_symbol
O1 0.3539(3) 0.05965(5) 0.26922(11) 0.0283(3) Uani d . 1 O
N1 0.5700(3) 0.16183(7) 0.24378(13) 0.0266(3) Uani d . 1 N
C2 -0.0840(4) 0.15429(7) 0.83284(16) 0.0218(4) Uani d . 1 C
C3 0.0494(4) 0.14635(7) 0.69972(15) 0.0214(3) Uani d . 1 C
C7 0.2523(4) 0.19229(7) 0.50019(15) 0.0234(4) Uani d . 1 C
H7 0.3058 0.2288 0.4509 0.028 Uiso calc R 1 H
C5 0.2174(4) 0.07615(8) 0.52456(15) 0.0239(4) Uani d . 1 C
H5 0.2459 0.0343 0.4913 0.029 Uiso calc R 1 H
C4 0.0960(4) 0.08403(8) 0.64858(15) 0.0242(4) Uani d . 1 C
H4 0.0452 0.0475 0.6982 0.029 Uiso calc R 1 H
C8 0.1286(4) 0.20049(8) 0.62364(15) 0.0233(4) Uani d . 1 C
H8 0.0979 0.2424 0.6563 0.028 Uiso calc R 1 H
C1 -0.1802(4) 0.16001(8) 0.93319(18) 0.0287(4) Uani d . 1 C
H1 -0.2606 0.1648 1.0170 0.034 Uiso calc R 1 H
C6 0.2975(4) 0.13000(7) 0.44883(15) 0.0210(3) Uani d . 1 C
C10 0.4614(4) 0.04424(8) 0.13995(16) 0.0309(4) Uani d . 1 C
H10A 0.4021 -0.0002 0.1180 0.046 Uiso calc R 1 H
H10B 0.7038 0.0496 0.1405 0.046 Uiso calc R 1 H
H10C 0.3502 0.0730 0.0750 0.046 Uiso calc R 1 H
C9 0.4213(4) 0.12106(8) 0.31437(15) 0.0228(4) Uani d . 1 C
H1B 0.605(5) 0.2019(11) 0.292(2) 0.044(6) Uiso d . 1 H

loop_
_atom_site_aniso_label
_atom_site_aniso_U_11
_atom_site_aniso_U_22
_atom_site_aniso_U_33
_atom_site_aniso_U_12
_atom_site_aniso_U_13
_atom_site_aniso_U_23
O1 0.0385(7) 0.0254(6) 0.0223(6) -0.0017(5) 0.0107(5) -0.0034(4)
N1 0.0293(7) 0.0272(8) 0.0239(7) -0.0008(6) 0.0055(5) 0.0018(6)
C2 0.0199(7) 0.0153(7) 0.0291(9) -0.0008(5) -0.0056(6) -0.0025(6)
C3 0.0189(7) 0.0272(8) 0.0183(7) -0.0010(6) 0.0023(6) -0.0007(6)
C7 0.0257(8) 0.0213(8) 0.0235(8) -0.0020(6) 0.0032(6) 0.0035(6)
C5 0.0275(8) 0.0206(8) 0.0241(8) 0.0015(6) 0.0055(6) -0.0023(6)
C4 0.0273(8) 0.0223(8) 0.0236(8) -0.0014(6) 0.0052(6) 0.0042(6)
C8 0.0261(8) 0.0207(8) 0.0231(8) 0.0002(6) 0.0027(6) -0.0026(6)
C1 0.0286(8) 0.0254(9) 0.0321(10) -0.0032(6) 0.0019(7) 0.0027(7)
C6 0.0186(7) 0.0246(8) 0.0199(8) 0.0003(6) 0.0015(6) 0.0013(6)
C10 0.0389(9) 0.0315(9) 0.0235(8) 0.0001(7) 0.0096(7) -0.0045(7)
C9 0.0221(7) 0.0242(8) 0.0222(8) 0.0028(6) 0.0013(6) 0.0007(6)

loop_
_atom_type_symbol
_atom_type_description
_atom_type_scat_dispersion_real
_atom_type_scat_dispersion_imag
_atom_type_scat_source
C C 0.0033 0.0016 'International Tables Vol C Tables 4.2.6.8 and 6.1.1.4'
H H 0.0000 0.0000 'International Tables Vol C Tables 4.2.6.8 and 6.1.1.4'
N N 0.0061 0.0033 'International Tables Vol C Tables 4.2.6.8 and 6.1.1.4'
O O 0.0106 0.0060 'International Tables Vol C Tables 4.2.6.8 and 6.1.1.4'

loop_
_geom_angle_atom_site_label_1
_geom_angle_atom_site_label_2
_geom_angle_atom_site_label_3
_geom_angle
C9 O1 C10 116.37(12)
C9 N1 H1B 109.5(12)
C1 C2 C3 179.17(17)
C4 C3 C8 118.77(14)
C4 C3 C2 120.00(13)
C8 C3 C2 121.23(13)
C8 C7 C6 120.69(14)
C8 C7 H7 119.7
C6 C7 H7 119.7
C4 C5 C6 120.90(14)
C4 C5 H5 119.6
C6 C5 H5 119.6
C5 C4 C3 120.42(14)
C5 C4 H4 119.8
C3 C4 H4 119.8
C7 C8 C3 120.53(14)
C7 C8 H8 119.7
C3 C8 H8 119.7
C2 C1 H1 180.0
C5 C6 C7 118.68(14)
C5 C6 C9 120.50(14)
C7 C6 C9 120.80(14)
O1 C10 H10A 109.5
O1 C10 H10B 109.5
H10A C10 H10B 109.5
O1 C10 H10C 109.5
H10A C10 H10C 109.5
H10B C10 H10C 109.5
N1 C9 O1 120.52(14)
N1 C9 C6 128.96(15)
O1 C9 C6 110.52(13)

loop_
_geom_bond_atom_site_label_1
_geom_bond_atom_site_label_2
_geom_bond_distance
O1 C9 1.3555(19)
O1 C10 1.4364(19)
N1 C9 1.269(2)
N1 H1B 0.96(2)
C2 C1 1.114(2)
C2 C3 1.488(2)
C3 C4 1.393(2)
C3 C8 1.397(2)
C7 C8 1.382(2)
C7 C6 1.392(2)
C7 H7 0.9300
C5 C4 1.382(2)
C5 C6 1.391(2)
C5 H5 0.9300
C4 H4 0.9300
C8 H8 0.9300
C1 H1 0.9300
C6 C9 1.487(2)
C10 H10A 0.9600
C10 H10B 0.9600
C10 H10C 0.9600

loop_
_geom_hbond_atom_site_label_D
_geom_hbond_atom_site_label_H
_geom_hbond_atom_site_label_A
_geom_hbond_site_symmetry_A
_geom_hbond_distance_DH
_geom_hbond_distance_HA
_geom_hbond_distance_DA
_geom_hbond_angle_DHA
C1 H1 N1 1_456 0.93 2.43 3.355(2) 172

loop_
_geom_torsion_atom_site_label_1
_geom_torsion_atom_site_label_2
_geom_torsion_atom_site_label_3
_geom_torsion_atom_site_label_4
_geom_torsion
C1 C2 C3 C4 74(12)
C1 C2 C3 C8 -106(12)
C6 C5 C4 C3 0.4(2)
C8 C3 C4 C5 -0.2(2)
C2 C3 C4 C5 179.51(13)
C6 C7 C8 C3 0.5(2)
C4 C3 C8 C7 -0.3(2)
C2 C3 C8 C7 -179.99(13)
C4 C5 C6 C7 -0.2(2)
C4 C5 C6 C9 -178.75(14)
C8 C7 C6 C5 -0.3(2)
C8 C7 C6 C9 178.26(13)
C10 O1 C9 N1 0.4(2)
C10 O1 C9 C6 -179.81(12)
C5 C6 C9 N1 -163.99(15)
C7 C6 C9 N1 17.5(2)
C5 C6 C9 O1 16.22(19)
C7 C6 C9 O1 -162.32(13)

loop_
_cod_related_entry_id
_cod_related_entry_database
_cod_related_entry_code
1 ChemSpider 21130329
